data_7124716
loop_
_publ_author_name
'Fowler, Jonathan M.'
'Thorp-Greenwood, Flora L'
'Warriner, Stuart L.'
'Willans, Charlotte E.'
'Hardie, Michaele J.'

_publ_section_title
;
 M12L8 metallo-supramolecular cube with cyclotriguaiacylene-type ligand:
 spontaneous resolution of cube and its constituent host ligand.
;
_journal_issue 56
_journal_name_full 'Chemical communications (Cambridge, England)'
_journal_page_first 8699
_journal_page_last 8702
_journal_paper_doi 10.1039/c6cc04130b
_journal_volume 52
_journal_year 2016
_chemical_formula_sum 'C39 H42 N6 O12 S3'
_chemical_formula_weight 882.97
_chemical_name_systematic
; 
 tris-(4-methylthiazolyl)cyclotriguaiacylene nitromethane clathrate
;
_space_group_IT_number 146
_space_group_name_Hall 'R 3'
_space_group_name_H-M_alt 'R 3 :H'
_symmetry_cell_setting trigonal
_symmetry_space_group_name_H-M 'R 3 :H'
_atom_sites_solution_hydrogens geom
_atom_sites_solution_primary direct
_atom_sites_solution_secondary difmap
_audit_creation_method SHELXL-97
_audit_update_record
;
2016-05-06 deposited with the CCDC.
2016-06-16 downloaded from the CCDC.
;
_cell_angle_alpha 90.00
_cell_angle_beta 90.00
_cell_angle_gamma 120.00
_cell_formula_units_Z 3
_cell_length_a 28.138(3)
_cell_length_b 28.138(3)
_cell_length_c 4.4445(5)
_cell_measurement_reflns_used 864
_cell_measurement_temperature 120(2)
_cell_measurement_theta_max 73.6040
_cell_measurement_theta_min 5.4200
_cell_volume 3047.5(6)
_computing_structure_refinement 'SHELXL-97 (Sheldrick, 1997)'
_computing_structure_solution 'SHELXS-97 (Sheldrick, 1990)'
_diffrn_ambient_environment N~2~
_diffrn_ambient_temperature 120(2)
_diffrn_detector 'CCD plate'
_diffrn_detector_area_resol_mean 5.3095
_diffrn_detector_type Atlas
_diffrn_measured_fraction_theta_full 0.978
_diffrn_measured_fraction_theta_max 0.979
_diffrn_measurement_device 'four-circle diffractometer'
_diffrn_measurement_device_type 'SuperNova, Dual, Cu at zero, Atlas'
_diffrn_radiation_monochromator mirror
_diffrn_radiation_probe x-ray
_diffrn_radiation_type 'Cu K\a'
_diffrn_radiation_wavelength 1.54184
_diffrn_reflns_av_R_equivalents 0.0786
_diffrn_reflns_av_sigmaI/netI 0.1148
_diffrn_reflns_limit_h_max 26
_diffrn_reflns_limit_h_min -34
_diffrn_reflns_limit_k_max 34
_diffrn_reflns_limit_k_min -26
_diffrn_reflns_limit_l_max 4
_diffrn_reflns_limit_l_min -5
_diffrn_reflns_number 4449
_diffrn_reflns_theta_full 73.82
_diffrn_reflns_theta_max 73.82
_diffrn_reflns_theta_min 5.45
_diffrn_source 'sealed X-ray tube'
_diffrn_source_type 'SuperNova (Cu) X-ray Source'
_exptl_absorpt_coefficient_mu 2.277
_exptl_absorpt_correction_T_max 1.00000
_exptl_absorpt_correction_T_min 0.48073
_exptl_absorpt_correction_type multi-scan
_exptl_absorpt_process_details
;
CrysAlisPro, Agilent Technologies,
Version 1.171.37.34 (release 22-05-2014 CrysAlis171 .NET)
(compiled May 22 2014,16:03:01)
Empirical absorption correction using spherical harmonics,
 implemented in SCALE3 ABSPACK scaling algorithm.
;
_exptl_crystal_colour colourless
_exptl_crystal_density_diffrn 1.443
_exptl_crystal_density_method 'not measured'
_exptl_crystal_description rod
_exptl_crystal_F_000 1386
_exptl_crystal_size_max 0.20
_exptl_crystal_size_mid 0.03
_exptl_crystal_size_min 0.02
_refine_diff_density_max 0.399
_refine_diff_density_min -0.315
_refine_diff_density_rms 0.073
_refine_ls_abs_structure_details 'Flack H D (1983), Acta Cryst. A39, 876-881'
_refine_ls_abs_structure_Flack 0.08(5)
_refine_ls_extinction_method none
_refine_ls_goodness_of_fit_ref 1.052
_refine_ls_hydrogen_treatment noref
_refine_ls_matrix_type full
_refine_ls_number_parameters 183
_refine_ls_number_reflns 2150
_refine_ls_number_restraints 1
_refine_ls_restrained_S_all 1.052
_refine_ls_R_factor_all 0.0965
_refine_ls_R_factor_gt 0.0719
_refine_ls_shift/su_max 0.000
_refine_ls_shift/su_mean 0.000
_refine_ls_structure_factor_coef Fsqd
_refine_ls_weighting_details 'calc w=1/[\s^2^(Fo^2^)+(0.0537P)^2^+7.5716P] where P=(Fo^2^+2Fc^2^)/3'
_refine_ls_weighting_scheme calc
_refine_ls_wR_factor_gt 0.1663
_refine_ls_wR_factor_ref 0.1873
_reflns_number_gt 1635
_reflns_number_total 2150
_reflns_threshold_expression >2sigma(I)
_cod_data_source_file c6cc04130b2.cif
_cod_data_source_block c
_cod_original_cell_volume 3047.4(5)
_cod_original_sg_symbol_H-M R3
_cod_database_code 7124716

loop_
_symmetry_equiv_pos_as_xyz
'x, y, z'
'-y, x-y, z'
'-x+y, -x, z'
'x+2/3, y+1/3, z+1/3'
'-y+2/3, x-y+1/3, z+1/3'
'-x+y+2/3, -x+1/3, z+1/3'
'x+1/3, y+2/3, z+2/3'
'-y+1/3, x-y+2/3, z+2/3'
'-x+y+1/3, -x+2/3, z+2/3'

loop_
_atom_site_label
_atom_site_type_symbol
_atom_site_fract_x
_atom_site_fract_y
_atom_site_fract_z
_atom_site_U_iso_or_equiv
_atom_site_adp_type
_atom_site_occupancy
_atom_site_symmetry_multiplicity
_atom_site_calc_flag
_atom_site_refinement_flags
S1 S 0.59394(9) 0.59957(8) -0.0148(5) 0.0504(5) Uani 1 1 d .
O1 O 0.75098(17) 0.53308(17) 0.4594(10) 0.0328(10) Uani 1 1 d .
O2 O 0.64682(17) 0.49948(17) 0.4874(11) 0.0340(10) Uani 1 1 d .
C6 C 0.6639(2) 0.4689(2) 0.6464(14) 0.0271(12) Uani 1 1 d .
C5 C 0.7208(2) 0.4881(3) 0.6389(13) 0.0288(13) Uani 1 1 d .
N1 N 0.5317(2) 0.5173(3) 0.3088(15) 0.0476(16) Uani 1 1 d .
C2 C 0.6520(3) 0.3960(2) 0.9842(12) 0.0278(13) Uani 1 1 d .
C7 C 0.6308(2) 0.4240(2) 0.8201(14) 0.0286(12) Uani 1 1 d .
H7 H 0.5926 0.4115 0.8297 0.034 Uiso 1 1 calc R
C10 C 0.5816(3) 0.5207(3) 0.3035(14) 0.0332(14) Uani 1 1 d .
C4 C 0.7414(3) 0.4614(2) 0.8053(14) 0.0309(13) Uani 1 1 d .
H4 H 0.7798 0.4746 0.8016 0.037 Uiso 1 1 calc R
C3 C 0.7072(3) 0.4148(3) 0.9823(13) 0.0290(13) Uani 1 1 d .
C9 C 0.5907(3) 0.4804(3) 0.4836(16) 0.0335(13) Uani 1 1 d .
H9A H 0.5769 0.4777 0.6913 0.040 Uiso 1 1 calc R
H9B H 0.5709 0.4436 0.3901 0.040 Uiso 1 1 calc R
C1 C 0.6110(2) 0.3457(3) 1.1597(13) 0.0289(12) Uani 1 1 d .
H1A H 0.6297 0.3416 1.3378 0.035 Uiso 1 1 calc R
H1B H 0.5814 0.3520 1.2334 0.035 Uiso 1 1 calc R
C11 C 0.6207(3) 0.5624(3) 0.1426(16) 0.0387(15) Uani 1 1 d .
H11 H 0.6575 0.5701 0.1197 0.046 Uiso 1 1 calc R
C8 C 0.8075(3) 0.5504(3) 0.4191(16) 0.0378(15) Uani 1 1 d .
H8A H 0.8241 0.5817 0.2811 0.057 Uiso 1 1 calc R
H8B H 0.8111 0.5201 0.3348 0.057 Uiso 1 1 calc R
H8C H 0.8264 0.5612 0.6138 0.057 Uiso 1 1 calc R
C12 C 0.5330(4) 0.5567(4) 0.154(2) 0.059(2) Uani 1 1 d .
H12 H 0.5019 0.5615 0.1352 0.071 Uiso 1 1 calc R
N2 N 0.4445(4) 0.3737(3) 0.963(2) 0.077(3) Uani 1 1 d .
O3 O 0.4344(5) 0.4136(5) 0.822(4) 0.159(5) Uani 1 1 d .
C13 C 0.4881(3) 0.3763(3) 0.941(3) 0.062(3) Uani 1 1 d .
H13A H 0.5030 0.3891 0.7388 0.093 Uiso 1 1 calc R
H13B H 0.4836 0.3398 0.9742 0.093 Uiso 1 1 calc R
H13C H 0.5134 0.4019 1.0910 0.093 Uiso 1 1 calc R
O4 O 0.4081(6) 0.3362(6) 1.087(5) 0.241(11) Uani 1 1 d .

loop_
_atom_site_aniso_label
_atom_site_aniso_U_11
_atom_site_aniso_U_22
_atom_site_aniso_U_33
_atom_site_aniso_U_23
_atom_site_aniso_U_13
_atom_site_aniso_U_12
S1 0.0662(13) 0.0438(10) 0.0482(9) 0.0014(9) -0.0116(9) 0.0326(10)
O1 0.030(2) 0.023(2) 0.043(3) 0.0009(18) 0.0019(18) 0.0121(18)
O2 0.028(2) 0.030(2) 0.045(3) 0.0076(19) 0.0060(19) 0.0149(19)
C6 0.027(3) 0.027(3) 0.029(3) -0.007(2) -0.005(2) 0.015(2)
C5 0.026(3) 0.033(3) 0.027(3) -0.007(2) -0.002(2) 0.014(2)
N1 0.032(3) 0.053(4) 0.062(4) 0.002(3) -0.008(3) 0.025(3)
C2 0.035(3) 0.027(3) 0.021(3) -0.002(2) -0.004(2) 0.015(3)
C7 0.026(3) 0.029(3) 0.031(3) -0.003(2) 0.004(2) 0.014(2)
C10 0.034(3) 0.035(3) 0.033(3) -0.005(3) -0.006(3) 0.019(3)
C4 0.026(3) 0.028(3) 0.033(3) -0.006(2) -0.001(2) 0.009(2)
C3 0.033(3) 0.031(3) 0.021(3) -0.004(2) 0.001(2) 0.014(3)
C9 0.030(3) 0.033(3) 0.038(3) -0.007(3) -0.008(3) 0.016(3)
C1 0.025(3) 0.038(3) 0.028(3) -0.002(2) 0.003(2) 0.018(3)
C11 0.044(4) 0.038(4) 0.039(4) 0.000(3) -0.004(3) 0.023(3)
C8 0.031(3) 0.032(3) 0.043(4) 0.007(3) 0.009(3) 0.011(3)
C12 0.053(5) 0.055(5) 0.081(6) -0.019(4) -0.034(5) 0.036(4)
N2 0.062(5) 0.042(4) 0.115(7) 0.015(4) 0.014(5) 0.018(4)
O3 0.146(10) 0.132(9) 0.223(14) 0.028(9) -0.051(10) 0.088(8)
C13 0.042(5) 0.048(4) 0.109(8) 0.019(5) 0.004(4) 0.032(4)
O4 0.150(12) 0.193(14) 0.43(3) 0.214(17) 0.167(15) 0.126(12)

loop_
_atom_type_symbol
_atom_type_description
_atom_type_scat_dispersion_real
_atom_type_scat_dispersion_imag
_atom_type_scat_source
C C 0.0181 0.0091 'International Tables Vol C Tables 4.2.6.8 and 6.1.1.4'
H H 0.0000 0.0000 'International Tables Vol C Tables 4.2.6.8 and 6.1.1.4'
N N 0.0311 0.0180 'International Tables Vol C Tables 4.2.6.8 and 6.1.1.4'
O O 0.0492 0.0322 'International Tables Vol C Tables 4.2.6.8 and 6.1.1.4'
S S 0.3331 0.5567 'International Tables Vol C Tables 4.2.6.8 and 6.1.1.4'

loop_
_geom_angle_atom_site_label_1
_geom_angle_atom_site_label_2
_geom_angle_atom_site_label_3
_geom_angle
_geom_angle_site_symmetry_1
_geom_angle_site_symmetry_3
C12 S1 C11 89.0(4) . .
C5 O1 C8 117.3(5) . .
C6 O2 C9 116.7(5) . .
C7 C6 O2 125.4(5) . .
C7 C6 C5 118.8(6) . .
O2 C6 C5 115.7(5) . .
C4 C5 O1 125.6(5) . .
C4 C5 C6 119.2(6) . .
O1 C5 C6 115.3(5) . .
C12 N1 C10 110.2(7) . .
C3 C2 C7 119.8(6) . .
C3 C2 C1 123.4(5) . .
C7 C2 C1 116.8(5) . .
C6 C7 C2 121.8(6) . .
C6 C7 H7 119.1 . .
C2 C7 H7 119.1 . .
C11 C10 N1 115.8(6) . .
C11 C10 C9 124.5(6) . .
N1 C10 C9 119.7(6) . .
C5 C4 C3 122.0(6) . .
C5 C4 H4 119.0 . .
C3 C4 H4 119.0 . .
C2 C3 C4 118.4(6) . .
C2 C3 C1 124.3(5) . 3_665
C4 C3 C1 117.3(5) . 3_665
O2 C9 C10 107.6(5) . .
O2 C9 H9A 110.2 . .
C10 C9 H9A 110.2 . .
O2 C9 H9B 110.2 . .
C10 C9 H9B 110.2 . .
H9A C9 H9B 108.5 . .
C3 C1 C2 114.7(5) 2_655 .
C3 C1 H1A 108.6 2_655 .
C2 C1 H1A 108.6 . .
C3 C1 H1B 108.6 2_655 .
C2 C1 H1B 108.6 . .
H1A C1 H1B 107.6 . .
C10 C11 S1 109.5(6) . .
C10 C11 H11 125.3 . .
S1 C11 H11 125.3 . .
O1 C8 H8A 109.5 . .
O1 C8 H8B 109.5 . .
H8A C8 H8B 109.5 . .
O1 C8 H8C 109.5 . .
H8A C8 H8C 109.5 . .
H8B C8 H8C 109.5 . .
N1 C12 S1 115.4(6) . .
N1 C12 H12 122.3 . .
S1 C12 H12 122.3 . .
O4 N2 C13 119.9(10) . .
O4 N2 O3 118.8(11) . .
C13 N2 O3 121.2(9) . .
N2 C13 H13A 109.5 . .
N2 C13 H13B 109.5 . .
H13A C13 H13B 109.5 . .
N2 C13 H13C 109.5 . .
H13A C13 H13C 109.5 . .
H13B C13 H13C 109.5 . .

loop_
_geom_bond_atom_site_label_1
_geom_bond_atom_site_label_2
_geom_bond_distance
_geom_bond_site_symmetry_2
S1 C12 1.700(10) .
S1 C11 1.714(7) .
O1 C5 1.373(8) .
O1 C8 1.424(8) .
O2 C6 1.372(7) .
O2 C9 1.390(8) .
C6 C7 1.372(9) .
C6 C5 1.412(8) .
C5 C4 1.372(9) .
N1 C12 1.291(11) .
N1 C10 1.361(9) .
C2 C3 1.368(9) .
C2 C7 1.406(9) .
C2 C1 1.520(8) .
C7 H7 0.9500 .
C10 C11 1.345(10) .
C10 C9 1.510(9) .
C4 C3 1.415(9) .
C4 H4 0.9500 .
C3 C1 1.519(9) 3_665
C9 H9A 0.9900 .
C9 H9B 0.9900 .
C1 C3 1.519(9) 2_655
C1 H1A 0.9900 .
C1 H1B 0.9900 .
C11 H11 0.9500 .
C8 H8A 0.9800 .
C8 H8B 0.9800 .
C8 H8C 0.9800 .
C12 H12 0.9500 .
N2 O4 1.178(13) .
N2 C13 1.195(12) .
N2 O3 1.432(13) .
C13 H13A 0.9800 .
C13 H13B 0.9800 .
C13 H13C 0.9800 .

loop_
_geom_torsion_atom_site_label_1
_geom_torsion_atom_site_label_2
_geom_torsion_atom_site_label_3
_geom_torsion_atom_site_label_4
_geom_torsion
_geom_torsion_site_symmetry_4
C9 O2 C6 C7 -5.6(8) .
C9 O2 C6 C5 178.0(5) .
C8 O1 C5 C4 6.4(9) .
C8 O1 C5 C6 -173.5(5) .
C7 C6 C5 C4 -0.1(8) .
O2 C6 C5 C4 176.6(5) .
C7 C6 C5 O1 179.8(5) .
O2 C6 C5 O1 -3.5(8) .
O2 C6 C7 C2 -177.9(6) .
C5 C6 C7 C2 -1.6(9) .
C3 C2 C7 C6 2.7(9) .
C1 C2 C7 C6 -178.0(5) .
C12 N1 C10 C11 -0.5(10) .
C12 N1 C10 C9 176.8(6) .
O1 C5 C4 C3 -179.3(6) .
C6 C5 C4 C3 0.6(9) .
C7 C2 C3 C4 -2.0(9) .
C1 C2 C3 C4 178.6(5) .
C7 C2 C3 C1 177.8(6) 3_665
C1 C2 C3 C1 -1.6(9) 3_665
C5 C4 C3 C2 0.4(9) .
C5 C4 C3 C1 -179.4(5) 3_665
C6 O2 C9 C10 178.7(5) .
C11 C10 C9 O2 8.8(9) .
N1 C10 C9 O2 -168.2(6) .
C3 C2 C1 C3 -92.9(7) 2_655
C7 C2 C1 C3 87.8(7) 2_655
N1 C10 C11 S1 -0.5(8) .
C9 C10 C11 S1 -177.6(5) .
C12 S1 C11 C10 1.0(6) .
C10 N1 C12 S1 1.3(9) .
C11 S1 C12 N1 -1.4(7) .
